data_7123726
loop_
_publ_author_name
'you, yong'
'Lu, Wen-Ya'
'Xie, Ke-Xin'
'Zhao, Jian-Qiang'
'Wang, Zhen-Hua'
'Yuan, Weicheng'

_publ_section_title
;
 Enantioselective Synthesis of Isoquinoline-1,3(2H,4H)-dione Derivatives
 via Chiral Phosphoric Acid Catalyzed aza-Friedel&#x2212;Crafts Reaction
;
_journal_name_full 'Chemical Communications'
_journal_paper_doi 10.1039/C9CC04057A
_journal_year 2019
_chemical_absolute_configuration ad
_chemical_formula_moiety 'C21 H25 N3 O4'
_chemical_formula_sum 'C21 H25 N3 O4'
_chemical_formula_weight 383.44
_space_group_crystal_system tetragonal
_space_group_IT_number 92
_space_group_name_Hall 'P 4abw 2nw'
_space_group_name_H-M_alt 'P 41 21 2'
_symmetry_space_group_name_Hall 'P 4abw 2nw'
_symmetry_space_group_name_H-M 'P 41 21 2'
_atom_sites_solution_hydrogens mixed
_atom_sites_solution_primary direct
_audit_creation_date 2019-02-28
_audit_creation_method
;
Olex2 1.2
(compiled 2018.05.29 svn.r3508 for OlexSys, GUI svn.r5506)
;
_audit_update_record
;
2019-05-22 deposited with the CCDC.    2019-06-25 downloaded from the CCDC.
;
_cell_angle_alpha 90
_cell_angle_beta 90
_cell_angle_gamma 90
_cell_formula_units_Z 8
_cell_length_a 10.81497(10)
_cell_length_b 10.81497(10)
_cell_length_c 37.0777(4)
_cell_measurement_reflns_used 7175
_cell_measurement_temperature 293(2)
_cell_measurement_theta_max 70.5840
_cell_measurement_theta_min 4.2390
_cell_volume 4336.74(7)
_computing_cell_refinement
;
CrysAlisPro, Agilent Technologies,
Version 1.171.37.35 (release 13-08-2014 CrysAlis171 .NET)
(compiled Aug 13 2014,18:06:01)
;
_computing_data_collection
;
CrysAlisPro, Agilent Technologies,
Version 1.171.37.35 (release 13-08-2014 CrysAlis171 .NET)
(compiled Aug 13 2014,18:06:01)
;
_computing_data_reduction
;
CrysAlisPro, Agilent Technologies,
Version 1.171.37.35 (release 13-08-2014 CrysAlis171 .NET)
(compiled Aug 13 2014,18:06:01)
;
_computing_molecular_graphics 'Olex2 (Dolomanov et al., 2009)'
_computing_publication_material 'Olex2 (Dolomanov et al., 2009)'
_computing_structure_refinement 'ShelXL (Sheldrick, 2015)'
_computing_structure_solution 'ShelXS (Sheldrick, 2008)'
_diffrn_ambient_temperature 293(2)
_diffrn_detector 'CCD plate'
_diffrn_detector_area_resol_mean 16.2312
_diffrn_detector_type Eos
_diffrn_measured_fraction_theta_full 1.000
_diffrn_measured_fraction_theta_max 0.994
_diffrn_measurement_details
;
#__ type_ start__ end____ width___ exp.time_
  1 omega  -13.00   36.00   0.5000    1.5000
omega____ theta____ kappa____ phi______ frames
    -      -33.5000   37.0000  -60.0000 98

#__ type_ start__ end____ width___ exp.time_
  2 omega -100.00  -74.00   0.5000    1.5000
omega____ theta____ kappa____ phi______ frames
    -      -33.5000  178.0000 -150.0000 52

#__ type_ start__ end____ width___ exp.time_
  3 omega  -55.00  -25.00   0.5000    1.5000
omega____ theta____ kappa____ phi______ frames
    -      -33.5000  -37.0000  -30.0000 60

#__ type_ start__ end____ width___ exp.time_
  4 omega  -32.00    3.00   0.5000    1.5000
omega____ theta____ kappa____ phi______ frames
    -       36.4734  -37.0000  120.0000 70

#__ type_ start__ end____ width___ exp.time_
  5 omega   22.00   69.00   0.5000    1.5000
omega____ theta____ kappa____ phi______ frames
    -       36.4734  -99.0000   90.0000 94

#__ type_ start__ end____ width___ exp.time_
  6 omega   -3.00   23.00   0.5000    1.5000
omega____ theta____ kappa____ phi______ frames
    -       36.4734  -99.0000   60.0000 52

#__ type_ start__ end____ width___ exp.time_
  7 omega   16.00   44.00   0.5000    1.5000
omega____ theta____ kappa____ phi______ frames
    -       36.4734  -37.0000  120.0000 56

#__ type_ start__ end____ width___ exp.time_
  8 omega   27.00   73.00   0.5000    1.5000
omega____ theta____ kappa____ phi______ frames
    -       36.4734  -99.0000   60.0000 92

#__ type_ start__ end____ width___ exp.time_
  9 omega   23.00  105.00   0.5000    1.5000
omega____ theta____ kappa____ phi______ frames
    -       36.4734   77.0000  120.0000 164

#__ type_ start__ end____ width___ exp.time_
 10 omega   60.00   96.00   0.5000    1.5000
omega____ theta____ kappa____ phi______ frames
    -       36.4734  178.0000  -90.0000 72

#__ type_ start__ end____ width___ exp.time_
 11 omega   58.00   88.00   0.5000    1.5000
omega____ theta____ kappa____ phi______ frames
    -       36.4734  178.0000  120.0000 60

#__ type_ start__ end____ width___ exp.time_
 12 omega   77.00  107.00   0.5000   22.0000
omega____ theta____ kappa____ phi______ frames
    -      108.0000  -94.0000 -120.0000 60

#__ type_ start__ end____ width___ exp.time_
 13 omega   49.00  105.00   0.5000   22.0000
omega____ theta____ kappa____ phi______ frames
    -      108.0000  -94.0000   30.0000 112

#__ type_ start__ end____ width___ exp.time_
 14 omega   89.00  144.00   0.5000   22.0000
omega____ theta____ kappa____ phi______ frames
    -      108.0000   45.0000   60.0000 110

#__ type_ start__ end____ width___ exp.time_
 15 omega   37.00   88.00   0.5000   22.0000
omega____ theta____ kappa____ phi______ frames
    -      108.0000  -30.0000 -150.0000 102

#__ type_ start__ end____ width___ exp.time_
 16 omega   54.00  109.00   0.5000   22.0000
omega____ theta____ kappa____ phi______ frames
    -      108.0000  -94.0000 -180.0000 110

#__ type_ start__ end____ width___ exp.time_
 17 omega   55.00  126.00   0.5000   22.0000
omega____ theta____ kappa____ phi______ frames
    -      108.0000  -61.0000  150.0000 142

#__ type_ start__ end____ width___ exp.time_
 18 omega   39.00   89.00   0.5000   22.0000
omega____ theta____ kappa____ phi______ frames
    -      108.0000  -30.0000   60.0000 100

#__ type_ start__ end____ width___ exp.time_
 19 omega   38.00   70.00   0.5000   22.0000
omega____ theta____ kappa____ phi______ frames
    -      108.0000  -45.0000  120.0000 64

#__ type_ start__ end____ width___ exp.time_
 20 omega   38.00   91.00   0.5000   22.0000
omega____ theta____ kappa____ phi______ frames
    -      108.0000  -30.0000  150.0000 106

#__ type_ start__ end____ width___ exp.time_
 21 omega   59.00  127.00   0.5000   22.0000
omega____ theta____ kappa____ phi______ frames
    -      108.0000  -61.0000 -120.0000 136
;
_diffrn_measurement_device 'four-circle diffractometer'
_diffrn_measurement_device_type 'Xcalibur, Eos, Gemini'
_diffrn_measurement_method '\w scans'
_diffrn_orient_matrix_UB_11 -0.0046067000
_diffrn_orient_matrix_UB_12 0.1353626000
_diffrn_orient_matrix_UB_13 -0.0128498000
_diffrn_orient_matrix_UB_21 0.1415092000
_diffrn_orient_matrix_UB_22 -0.0006373000
_diffrn_orient_matrix_UB_23 -0.0049174000
_diffrn_orient_matrix_UB_31 -0.0162123000
_diffrn_orient_matrix_UB_32 -0.0442663000
_diffrn_orient_matrix_UB_33 -0.0391952000
_diffrn_radiation_monochromator graphite
_diffrn_radiation_probe x-ray
_diffrn_radiation_type CuK\a
_diffrn_radiation_wavelength 1.54184
_diffrn_reflns_av_R_equivalents 0.0302
_diffrn_reflns_av_unetI/netI 0.0207
_diffrn_reflns_Laue_measured_fraction_full 1.000
_diffrn_reflns_Laue_measured_fraction_max 0.994
_diffrn_reflns_limit_h_max 12
_diffrn_reflns_limit_h_min -13
_diffrn_reflns_limit_k_max 9
_diffrn_reflns_limit_k_min -13
_diffrn_reflns_limit_l_max 38
_diffrn_reflns_limit_l_min -44
_diffrn_reflns_number 18060
_diffrn_reflns_point_group_measured_fraction_full 1.000
_diffrn_reflns_point_group_measured_fraction_max 0.990
_diffrn_reflns_theta_full 67.684
_diffrn_reflns_theta_max 70.892
_diffrn_reflns_theta_min 4.258
_diffrn_source 'Enhance (Cu) X-ray Source'
_exptl_absorpt_coefficient_mu 0.671
_exptl_absorpt_correction_T_max 1.00000
_exptl_absorpt_correction_T_min 0.79333
_exptl_absorpt_correction_type multi-scan
_exptl_absorpt_process_details
;
CrysAlisPro, Agilent Technologies,
Version 1.171.37.35 (release 13-08-2014 CrysAlis171 .NET)
(compiled Aug 13 2014,18:06:01)
Empirical absorption correction using spherical harmonics,
 implemented in SCALE3 ABSPACK scaling algorithm.
;
_exptl_crystal_colour colourless
_exptl_crystal_colour_primary colourless
_exptl_crystal_density_diffrn 1.175
_exptl_crystal_description prism
_exptl_crystal_F_000 1632
_exptl_crystal_size_max 0.16
_exptl_crystal_size_mid 0.13
_exptl_crystal_size_min 0.11
_refine_diff_density_max 0.118
_refine_diff_density_min -0.203
_refine_diff_density_rms 0.037
_refine_ls_abs_structure_details
;
 Flack x determined using 1359 quotients [(I+)-(I-)]/[(I+)+(I-)]
 (Parsons, Flack and Wagner, Acta Cryst. B69 (2013) 249-259).
;
_refine_ls_abs_structure_Flack -0.20(11)
_refine_ls_extinction_method none
_refine_ls_goodness_of_fit_ref 1.043
_refine_ls_hydrogen_treatment mixed
_refine_ls_matrix_type full
_refine_ls_number_parameters 276
_refine_ls_number_reflns 4153
_refine_ls_number_restraints 5
_refine_ls_restrained_S_all 1.050
_refine_ls_R_factor_all 0.0471
_refine_ls_R_factor_gt 0.0423
_refine_ls_shift/su_max 0.001
_refine_ls_shift/su_mean 0.000
_refine_ls_structure_factor_coef Fsqd
_refine_ls_weighting_details 'w=1/[\s^2^(Fo^2^)+(0.0704P)^2^+0.2009P] where P=(Fo^2^+2Fc^2^)/3'
_refine_ls_weighting_scheme calc
_refine_ls_wR_factor_gt 0.1131
_refine_ls_wR_factor_ref 0.1178
_reflns_Friedel_coverage 0.659
_reflns_Friedel_fraction_full 1.000
_reflns_Friedel_fraction_max 0.984
_reflns_number_gt 3750
_reflns_number_total 4153
_reflns_threshold_expression 'I > 2\s(I)'
_cod_data_source_file c9cc04057a2.cif
_cod_data_source_block 20190238
_cod_original_cell_volume 4336.74(9)
_cod_database_code 7123726
_shelx_shelxl_version_number 2014/7
_chemical_oxdiff_formula C28H31ON5
_shelx_space_group_comment
;
The symmetry employed for this shelxl refinement is uniquely defined
by the following loop, which should always be used as a source of
symmetry information in preference to the above space-group names.
They are only intended as comments.
;
_shelx_estimated_absorpt_t_max 0.930
_shelx_estimated_absorpt_t_min 0.900
_reflns_odcompleteness_completeness 99.92
_reflns_odcompleteness_iscentric 1
_reflns_odcompleteness_theta 66.97
_olex2_refinement_description
;
1. Fixed Uiso
 At 1.2 times of:
  All C(H) groups, All C(H,H) groups
 At 1.5 times of:
  All C(H,H,H) groups
2. Restrained distances
 N1-C14
 1.45 with sigma of 0.02
 N1-C14A
 1.45 with sigma of 0.02
 C14A-C15A
 1.55 with sigma of 0.02
 C15A-C16A
 1.55 with sigma of 0.02
 C15-C16
 1.55 with sigma of 0.02
3. Uiso/Uaniso restraints and constraints
Uanis(C14) = Uanis(C14A)
Uanis(C15) = Uanis(C15A)
Uanis(C16) = Uanis(C16A)
4. Others
 Sof(C14A)=Sof(H14C)=Sof(H14D)=Sof(C15A)=Sof(H15C)=Sof(H15D)=Sof(C16A)=
 Sof(H16D)=Sof(H16E)=Sof(H16F)=1-FVAR(1)
 Sof(C14)=Sof(H14A)=Sof(H14B)=Sof(C15)=Sof(H15A)=Sof(H15B)=Sof(C16)=Sof(H16A)=
 Sof(H16B)=Sof(H16C)=FVAR(1)
5.a Secondary CH2 refined with riding coordinates:
 C14(H14A,H14B), C14A(H14C,H14D), C15(H15A,H15B), C15A(H15C,H15D)
5.b Aromatic/amide H refined with riding coordinates:
 C1(H1), C2(H2), C3(H3), C4(H4), C11(H11), C12(H12), C13(H13)
5.c Idealised Me refined as rotating group:
 C16(H16A,H16B,H16C), C16A(H16D,H16E,H16F), C19(H19A,H19B,H19C), C20(H20A,H20B,
 H20C), C21(H21A,H21B,H21C)
;
_olex2_submission_special_instructions 'No special instructions were received'

loop_
_space_group_symop_operation_xyz
'x, y, z'
'-y+1/2, x+1/2, z+1/4'
'-x, -y, z+1/2'
'y+1/2, -x+1/2, z+3/4'
'x+1/2, -y+1/2, -z+3/4'
'-x+1/2, y+1/2, -z+1/4'
'y, x, -z'
'-y, -x, -z+1/2'

loop_
_atom_site_label
_atom_site_type_symbol
_atom_site_fract_x
_atom_site_fract_y
_atom_site_fract_z
_atom_site_U_iso_or_equiv
_atom_site_adp_type
_atom_site_occupancy
_atom_site_site_symmetry_order
_atom_site_calc_flag
_atom_site_refinement_flags_posn
_atom_site_refinement_flags_occupancy
_atom_site_disorder_assembly
_atom_site_disorder_group
C1 C 0.9026(3) 0.2133(3) 0.60497(6) 0.0768(7) Uani 1 1 d . . . .
H1 H 0.9630 0.2265 0.6224 0.092 Uiso 1 1 calc R . . .
C2 C 0.8629(4) 0.0955(4) 0.59798(8) 0.0938(10) Uani 1 1 d . . . .
H2 H 0.8969 0.0291 0.6104 0.113 Uiso 1 1 calc R . . .
C3 C 0.7721(4) 0.0753(4) 0.57234(9) 0.0949(9) Uani 1 1 d . . . .
H3 H 0.7443 -0.0046 0.5679 0.114 Uiso 1 1 calc R . . .
C4 C 0.7224(3) 0.1737(3) 0.55331(7) 0.0800(7) Uani 1 1 d . . . .
H4 H 0.6613 0.1598 0.5361 0.096 Uiso 1 1 calc R . . .
C5 C 0.7636(2) 0.2926(3) 0.55985(5) 0.0610(6) Uani 1 1 d . . . .
C6 C 0.8532(2) 0.3138(3) 0.58612(5) 0.0625(6) Uani 1 1 d . . . .
C7 C 0.8961(2) 0.4391(3) 0.59519(5) 0.0626(6) Uani 1 1 d . . . .
C8 C 0.71981(19) 0.3991(3) 0.53678(5) 0.0585(5) Uani 1 1 d . . . .
C9 C 0.7439(2) 0.5268(3) 0.55391(6) 0.0632(6) Uani 1 1 d . . . .
C10 C 0.7933(2) 0.3984(3) 0.50192(5) 0.0638(6) Uani 1 1 d . . . .
C11 C 0.8860(3) 0.3228(4) 0.49067(7) 0.0887(10) Uani 1 1 d . . . .
H11 H 0.9186 0.2555 0.5031 0.106 Uiso 1 1 calc R . . .
C12 C 0.9232(3) 0.3665(5) 0.45643(8) 0.1081(14) Uani 1 1 d . . . .
H12 H 0.9851 0.3327 0.4421 0.130 Uiso 1 1 calc R . . .
C13 C 0.8537(3) 0.4650(4) 0.44836(7) 0.0976(11) Uani 1 1 d . . . .
H13 H 0.8592 0.5118 0.4274 0.117 Uiso 1 1 calc R . . .
C14 C 0.8687(4) 0.6701(5) 0.59146(12) 0.0685(10) Uani 0.741(5) 1 d D P A 1
H14A H 0.7972 0.7228 0.5879 0.082 Uiso 0.741(5) 1 calc R P A 1
H14B H 0.8865 0.6679 0.6171 0.082 Uiso 0.741(5) 1 calc R P A 1
C14A C 0.8952(14) 0.6495(15) 0.5826(4) 0.0685(10) Uani 0.259(5) 1 d D P A 2
H14C H 0.9508 0.6432 0.6031 0.082 Uiso 0.259(5) 1 calc R P A 2
H14D H 0.8329 0.7106 0.5887 0.082 Uiso 0.259(5) 1 calc R P A 2
C15 C 0.9790(4) 0.7254(5) 0.57160(14) 0.0858(12) Uani 0.741(5) 1 d D P A 1
H15A H 0.9987 0.8047 0.5824 0.103 Uiso 0.741(5) 1 calc R P A 1
H15B H 1.0498 0.6717 0.5751 0.103 Uiso 0.741(5) 1 calc R P A 1
C15A C 0.9677(13) 0.6972(13) 0.5510(4) 0.0858(12) Uani 0.259(5) 1 d D P A 2
H15C H 1.0365 0.6425 0.5459 0.103 Uiso 0.259(5) 1 calc R P A 2
H15D H 0.9153 0.7008 0.5298 0.103 Uiso 0.259(5) 1 calc R P A 2
C16 C 0.9600(7) 0.7439(7) 0.53195(15) 0.126(2) Uani 0.741(5) 1 d D P A 1
H16A H 0.9579 0.6650 0.5201 0.189 Uiso 0.741(5) 1 calc GR P A 1
H16B H 1.0267 0.7923 0.5224 0.189 Uiso 0.741(5) 1 calc GR P A 1
H16C H 0.8832 0.7862 0.5280 0.189 Uiso 0.741(5) 1 calc GR P A 1
C16A C 1.0145(19) 0.8242(17) 0.5601(4) 0.126(2) Uani 0.259(5) 1 d D P A 2
H16D H 1.0843 0.8434 0.5451 0.189 Uiso 0.259(5) 1 calc GR P A 2
H16E H 1.0391 0.8265 0.5850 0.189 Uiso 0.259(5) 1 calc GR P A 2
H16F H 0.9502 0.8837 0.5560 0.189 Uiso 0.259(5) 1 calc GR P A 2
C17 C 0.5064(2) 0.4054(3) 0.55590(5) 0.0598(5) Uani 1 1 d . . . .
C18 C 0.2835(2) 0.4140(3) 0.56610(6) 0.0729(7) Uani 1 1 d . . . .
C19 C 0.2847(3) 0.5270(4) 0.58972(11) 0.1089(13) Uani 1 1 d . . . .
H19A H 0.3520 0.5214 0.6065 0.163 Uiso 1 1 calc GR . . .
H19B H 0.2080 0.5323 0.6027 0.163 Uiso 1 1 calc GR . . .
H19C H 0.2948 0.5994 0.5750 0.163 Uiso 1 1 calc GR . . .
C20 C 0.2799(4) 0.2980(4) 0.58835(13) 0.1188(14) Uani 1 1 d . . . .
H20A H 0.2836 0.2273 0.5727 0.178 Uiso 1 1 calc GR . . .
H20B H 0.2045 0.2957 0.6020 0.178 Uiso 1 1 calc GR . . .
H20C H 0.3492 0.2969 0.6045 0.178 Uiso 1 1 calc GR . . .
C21 C 0.1785(3) 0.4183(5) 0.53909(9) 0.1126(15) Uani 1 1 d . . . .
H21A H 0.1827 0.4940 0.5256 0.169 Uiso 1 1 calc GR . . .
H21B H 0.1010 0.4141 0.5516 0.169 Uiso 1 1 calc GR . . .
H21C H 0.1853 0.3494 0.5229 0.169 Uiso 1 1 calc GR . . .
N1 N 0.83834(18) 0.5396(2) 0.57851(5) 0.0645(5) Uani 1 1 d D . . .
N2 N 0.58876(17) 0.3901(2) 0.52867(5) 0.0643(5) Uani 1 1 d . . . .
H2A H 0.564(2) 0.393(3) 0.5070(8) 0.062(7) Uiso 1 1 d . . . .
N3 N 0.7744(2) 0.4851(3) 0.47586(5) 0.0763(6) Uani 1 1 d . . . .
H3A H 0.722(3) 0.554(3) 0.4779(7) 0.066(7) Uiso 1 1 d . . . .
O1 O 0.97712(18) 0.4585(2) 0.61721(5) 0.0851(6) Uani 1 1 d . . . .
O2 O 0.68662(19) 0.6162(2) 0.54368(5) 0.0846(6) Uani 1 1 d . . . .
O3 O 0.53585(15) 0.4096(2) 0.58725(4) 0.0735(5) Uani 1 1 d . . . .
O4 O 0.39262(14) 0.4145(2) 0.54249(4) 0.0724(5) Uani 1 1 d . . . .

loop_
_atom_site_aniso_label
_atom_site_aniso_U_11
_atom_site_aniso_U_22
_atom_site_aniso_U_33
_atom_site_aniso_U_23
_atom_site_aniso_U_13
_atom_site_aniso_U_12
C1 0.0727(15) 0.109(2) 0.0490(11) 0.0204(13) 0.0008(11) 0.0209(15)
C2 0.107(2) 0.109(2) 0.0656(15) 0.0286(16) 0.0069(15) 0.031(2)
C3 0.114(2) 0.092(2) 0.0786(17) 0.0146(16) 0.0078(18) 0.0061(18)
C4 0.0796(16) 0.099(2) 0.0611(13) 0.0107(14) -0.0008(13) 0.0021(15)
C5 0.0517(11) 0.0891(16) 0.0422(9) 0.0103(10) 0.0056(8) 0.0067(10)
C6 0.0497(10) 0.1011(18) 0.0367(9) 0.0146(10) 0.0046(8) 0.0132(10)
C7 0.0437(9) 0.1060(18) 0.0382(8) 0.0142(10) 0.0007(8) 0.0052(10)
C8 0.0460(10) 0.0916(15) 0.0381(8) 0.0082(10) -0.0018(7) 0.0070(10)
C9 0.0477(10) 0.0984(17) 0.0435(10) 0.0118(11) -0.0024(8) 0.0082(11)
C10 0.0500(10) 0.1020(17) 0.0395(9) 0.0119(11) -0.0002(8) 0.0090(11)
C11 0.0684(15) 0.139(3) 0.0593(13) 0.0172(15) 0.0131(12) 0.0287(17)
C12 0.0804(19) 0.182(4) 0.0619(15) 0.011(2) 0.0263(14) 0.024(2)
C13 0.0847(19) 0.159(3) 0.0488(12) 0.0269(17) 0.0113(12) -0.001(2)
C14 0.058(2) 0.091(2) 0.056(2) -0.0077(18) 0.0028(15) 0.0079(17)
C14A 0.058(2) 0.091(2) 0.056(2) -0.0077(18) 0.0028(15) 0.0079(17)
C15 0.079(2) 0.082(2) 0.096(3) 0.001(2) 0.006(3) -0.0004(19)
C15A 0.079(2) 0.082(2) 0.096(3) 0.001(2) 0.006(3) -0.0004(19)
C16 0.144(5) 0.138(5) 0.096(3) 0.021(3) 0.033(3) -0.021(4)
C16A 0.144(5) 0.138(5) 0.096(3) 0.021(3) 0.033(3) -0.021(4)
C17 0.0481(10) 0.0879(15) 0.0433(9) -0.0012(10) -0.0029(8) 0.0030(10)
C18 0.0473(11) 0.113(2) 0.0586(12) -0.0057(14) 0.0052(10) 0.0007(12)
C19 0.0711(18) 0.139(3) 0.116(3) -0.037(3) 0.0078(18) 0.013(2)
C20 0.089(2) 0.132(3) 0.136(3) 0.026(3) 0.022(2) -0.015(2)
C21 0.0476(13) 0.210(5) 0.0799(18) -0.009(2) -0.0017(12) 0.0035(19)
N1 0.0513(9) 0.0979(15) 0.0444(8) 0.0100(9) -0.0028(7) 0.0014(9)
N2 0.0462(9) 0.1091(16) 0.0375(8) -0.0001(8) -0.0033(7) 0.0060(9)
N3 0.0691(12) 0.1128(19) 0.0470(10) 0.0223(11) 0.0018(9) 0.0083(13)
O1 0.0645(10) 0.1331(18) 0.0578(9) 0.0147(10) -0.0220(8) 0.0012(10)
O2 0.0789(12) 0.0971(14) 0.0776(11) 0.0135(10) -0.0221(10) 0.0172(10)
O3 0.0539(8) 0.1242(15) 0.0424(7) -0.0071(8) -0.0016(6) 0.0049(9)
O4 0.0458(8) 0.1252(15) 0.0462(7) -0.0034(8) -0.0025(6) 0.0041(9)

loop_
_atom_type_symbol
_atom_type_description
_atom_type_scat_dispersion_real
_atom_type_scat_dispersion_imag
_atom_type_scat_source
C C 0.0181 0.0091 'International Tables Vol C Tables 4.2.6.8 and 6.1.1.4'
H H 0.0000 0.0000 'International Tables Vol C Tables 4.2.6.8 and 6.1.1.4'
N N 0.0311 0.0180 'International Tables Vol C Tables 4.2.6.8 and 6.1.1.4'
O O 0.0492 0.0322 'International Tables Vol C Tables 4.2.6.8 and 6.1.1.4'

loop_
_geom_angle_atom_site_label_1
_geom_angle_atom_site_label_2
_geom_angle_atom_site_label_3
_geom_angle
C2 C1 H1 119.7
C2 C1 C6 120.6(3)
C6 C1 H1 119.7
C1 C2 H2 120.0
C1 C2 C3 120.0(3)
C3 C2 H2 120.0
C2 C3 H3 119.9
C2 C3 C4 120.3(4)
C4 C3 H3 119.9
C3 C4 H4 120.0
C5 C4 C3 120.0(3)
C5 C4 H4 120.0
C4 C5 C6 120.0(2)
C4 C5 C8 120.6(2)
C6 C5 C8 119.3(2)
C1 C6 C7 118.8(2)
C5 C6 C1 119.2(3)
C5 C6 C7 122.0(2)
N1 C7 C6 118.30(19)
O1 C7 C6 122.6(2)
O1 C7 N1 119.0(3)
C5 C8 C9 113.36(18)
C5 C8 C10 108.30(19)
C10 C8 C9 105.5(2)
N2 C8 C5 111.8(2)
N2 C8 C9 108.10(19)
N2 C8 C10 109.54(16)
N1 C9 C8 119.2(2)
O2 C9 C8 120.0(2)
O2 C9 N1 120.5(3)
C11 C10 C8 130.6(2)
C11 C10 N3 107.9(2)
N3 C10 C8 121.4(2)
C10 C11 H11 126.7
C10 C11 C12 106.5(3)
C12 C11 H11 126.7
C11 C12 H12 126.0
C13 C12 C11 107.9(3)
C13 C12 H12 126.0
C12 C13 H13 125.8
C12 C13 N3 108.5(3)
N3 C13 H13 125.8
H14A C14 H14B 107.9
C15 C14 H14A 109.1
C15 C14 H14B 109.1
C15 C14 N1 112.3(3)
N1 C14 H14A 109.1
N1 C14 H14B 109.1
H14C C14A H14D 107.3
C15A C14A H14C 108.1
C15A C14A H14D 108.1
N1 C14A H14C 108.1
N1 C14A H14D 108.1
N1 C14A C15A 116.9(10)
C14 C15 H15A 108.6
C14 C15 H15B 108.6
H15A C15 H15B 107.6
C16 C15 C14 114.8(5)
C16 C15 H15A 108.6
C16 C15 H15B 108.6
C14A C15A H15C 110.0
C14A C15A H15D 110.0
H15C C15A H15D 108.4
C16A C15A C14A 108.3(13)
C16A C15A H15C 110.0
C16A C15A H15D 110.0
C15 C16 H16A 109.5
C15 C16 H16B 109.5
C15 C16 H16C 109.5
H16A C16 H16B 109.5
H16A C16 H16C 109.5
H16B C16 H16C 109.5
C15A C16A H16D 109.5
C15A C16A H16E 109.5
C15A C16A H16F 109.5
H16D C16A H16E 109.5
H16D C16A H16F 109.5
H16E C16A H16F 109.5
O3 C17 N2 123.3(2)
O3 C17 O4 126.9(2)
O4 C17 N2 109.74(17)
C19 C18 C21 111.5(3)
C20 C18 C19 111.0(3)
C20 C18 C21 111.6(3)
O4 C18 C19 109.7(3)
O4 C18 C20 110.6(3)
O4 C18 C21 102.00(19)
C18 C19 H19A 109.5
C18 C19 H19B 109.5
C18 C19 H19C 109.5
H19A C19 H19B 109.5
H19A C19 H19C 109.5
H19B C19 H19C 109.5
C18 C20 H20A 109.5
C18 C20 H20B 109.5
C18 C20 H20C 109.5
H20A C20 H20B 109.5
H20A C20 H20C 109.5
H20B C20 H20C 109.5
C18 C21 H21A 109.5
C18 C21 H21B 109.5
C18 C21 H21C 109.5
H21A C21 H21B 109.5
H21A C21 H21C 109.5
H21B C21 H21C 109.5
C7 N1 C14 118.9(2)
C9 N1 C7 123.2(2)
C9 N1 C14 117.5(3)
C14A N1 C7 115.6(7)
C14A N1 C9 120.2(8)
C8 N2 H2A 120.2(18)
C17 N2 C8 118.56(17)
C17 N2 H2A 119.5(19)
C10 N3 H3A 125.4(17)
C13 N3 C10 109.2(3)
C13 N3 H3A 125.0(17)
C17 O4 C18 121.32(16)

loop_
_geom_bond_atom_site_label_1
_geom_bond_atom_site_label_2
_geom_bond_distance
C1 H1 0.9300
C1 C2 1.369(5)
C1 C6 1.399(4)
C2 H2 0.9300
C2 C3 1.384(5)
C3 H3 0.9300
C3 C4 1.385(5)
C4 H4 0.9300
C4 C5 1.382(4)
C5 C6 1.393(3)
C5 C8 1.511(3)
C6 C7 1.471(4)
C7 N1 1.398(3)
C7 O1 1.216(3)
C8 C9 1.543(4)
C8 C10 1.517(3)
C8 N2 1.452(3)
C9 N1 1.376(3)
C9 O2 1.209(3)
C10 C11 1.360(4)
C10 N3 1.362(3)
C11 H11 0.9300
C11 C12 1.413(4)
C12 H12 0.9300
C12 C13 1.338(6)
C13 H13 0.9300
C13 N3 1.350(4)
C14 H14A 0.9700
C14 H14B 0.9700
C14 C15 1.524(6)
C14 N1 1.527(5)
C14A H14C 0.9700
C14A H14D 0.9700
C14A C15A 1.502(18)
C14A N1 1.346(16)
C15 H15A 0.9700
C15 H15B 0.9700
C15 C16 1.498(8)
C15A H15C 0.9700
C15A H15D 0.9700
C15A C16A 1.502(19)
C16 H16A 0.9600
C16 H16B 0.9600
C16 H16C 0.9600
C16A H16D 0.9600
C16A H16E 0.9600
C16A H16F 0.9600
C17 N2 1.356(3)
C17 O3 1.206(3)
C17 O4 1.331(3)
C18 C19 1.503(5)
C18 C20 1.502(5)
C18 C21 1.515(4)
C18 O4 1.469(3)
C19 H19A 0.9600
C19 H19B 0.9600
C19 H19C 0.9600
C20 H20A 0.9600
C20 H20B 0.9600
C20 H20C 0.9600
C21 H21A 0.9600
C21 H21B 0.9600
C21 H21C 0.9600
N2 H2A 0.85(3)
N3 H3A 0.93(3)

loop_
_geom_hbond_atom_site_label_D
_geom_hbond_atom_site_label_H
_geom_hbond_atom_site_label_A
_geom_hbond_distance_DH
_geom_hbond_distance_HA
_geom_hbond_distance_DA
_geom_hbond_angle_DHA
_geom_hbond_site_symmetry_A
N2 H2A O4 0.85(3) 2.44(3) 3.242(3) 157(2) 7_556
N3 H3A O2 0.93(3) 2.01(3) 2.864(3) 152(2) 7_556

loop_
_geom_torsion_atom_site_label_1
_geom_torsion_atom_site_label_2
_geom_torsion_atom_site_label_3
_geom_torsion_atom_site_label_4
_geom_torsion
C1 C2 C3 C4 1.0(5)
C1 C6 C7 N1 -174.4(2)
C1 C6 C7 O1 3.6(3)
C2 C1 C6 C5 -0.5(4)
C2 C1 C6 C7 178.4(2)
C2 C3 C4 C5 0.1(5)
C3 C4 C5 C6 -1.4(4)
C3 C4 C5 C8 173.8(3)
C4 C5 C6 C1 1.6(3)
C4 C5 C6 C7 -177.3(2)
C4 C5 C8 C9 163.5(2)
C4 C5 C8 C10 -79.8(3)
C4 C5 C8 N2 41.0(3)
C5 C6 C7 N1 4.5(3)
C5 C6 C7 O1 -177.5(2)
C5 C8 C9 N1 25.2(3)
C5 C8 C9 O2 -160.5(2)
C5 C8 C10 C11 -1.6(4)
C5 C8 C10 N3 -179.4(2)
C5 C8 N2 C17 68.4(3)
C6 C1 C2 C3 -0.7(5)
C6 C5 C8 C9 -21.2(3)
C6 C5 C8 C10 95.4(2)
C6 C5 C8 N2 -143.8(2)
C6 C7 N1 C9 -0.4(3)
C6 C7 N1 C14 171.4(2)
C6 C7 N1 C14A -168.4(6)
C8 C5 C6 C1 -173.7(2)
C8 C5 C6 C7 7.5(3)
C8 C9 N1 C7 -15.1(3)
C8 C9 N1 C14 173.0(2)
C8 C9 N1 C14A 152.4(6)
C8 C10 C11 C12 -178.2(3)
C8 C10 N3 C13 178.4(3)
C9 C8 C10 C11 120.1(3)
C9 C8 C10 N3 -57.8(3)
C9 C8 N2 C17 -57.1(3)
C10 C8 C9 N1 -93.1(2)
C10 C8 C9 O2 81.2(3)
C10 C8 N2 C17 -171.5(2)
C10 C11 C12 C13 0.2(5)
C11 C10 N3 C13 0.1(4)
C11 C12 C13 N3 -0.2(5)
C12 C13 N3 C10 0.1(4)
C15 C14 N1 C7 89.0(4)
C15 C14 N1 C9 -98.8(4)
C15A C14A N1 C7 103.2(13)
C15A C14A N1 C9 -65.2(14)
C19 C18 O4 C17 64.9(4)
C20 C18 O4 C17 -57.9(4)
C21 C18 O4 C17 -176.7(3)
N1 C14 C15 C16 63.6(6)
N1 C14A C15A C16A 175.5(14)
N2 C8 C9 N1 149.75(19)
N2 C8 C9 O2 -35.9(3)
N2 C8 C10 C11 -123.8(3)
N2 C8 C10 N3 58.4(3)
N2 C17 O4 C18 171.2(3)
N3 C10 C11 C12 -0.2(4)
O1 C7 N1 C9 -178.4(2)
O1 C7 N1 C14 -6.6(3)
O1 C7 N1 C14A 13.5(6)
O2 C9 N1 C7 170.6(2)
O2 C9 N1 C14 -1.3(4)
O2 C9 N1 C14A -21.9(7)
O3 C17 N2 C8 -10.4(4)
O3 C17 O4 C18 -8.7(5)
O4 C17 N2 C8 169.7(2)
